data_7217205
loop_
_publ_author_name
'Vasylyeva, Vera'
'Nayak, Susanta K.'
'Terraneo, Giancarlo'
'Cavallo, Gabriella'
'Metrangolo, Pierangelo'
'Resnati, Giuseppe'

_publ_section_title
;
 Orthogonal halogen and hydrogen bonds involving a peptide bond model
;
_journal_issue 35
_journal_name_full CrystEngComm
_journal_page_first 8102
_journal_paper_doi 10.1039/C4CE01514B
_journal_volume 16
_journal_year 2014
_chemical_formula_moiety '(C6 Br2 F4), (C3 H7 N O)'
_chemical_formula_sum 'C9 H7 Br2 F4 N O'
_chemical_formula_weight 380.98
_chemical_melting_point 345(2)
_chemical_name_systematic
;
1,4-Dibromotetrafluorobenzene N-Methylacetamide
;
_space_group_IT_number 14
_symmetry_cell_setting monoclinic
_symmetry_Int_Tables_number 14
_symmetry_space_group_name_Hall '-P 2ybc'
_symmetry_space_group_name_H-M 'P 1 21/c 1'
_atom_sites_solution_hydrogens geom
_atom_sites_solution_primary direct
_atom_sites_solution_secondary difmap
_audit_creation_method SHELXL-97
_cell_angle_alpha 90.00
_cell_angle_beta 95.126(3)
_cell_angle_gamma 90.00
_cell_formula_units_Z 4
_cell_length_a 5.8653(3)
_cell_length_b 9.0752(5)
_cell_length_c 22.3773(13)
_cell_measurement_reflns_used 290
_cell_measurement_temperature 100(2)
_cell_measurement_theta_max 27.87
_cell_measurement_theta_min 0.97
_cell_volume 1186.35(11)
_computing_cell_refinement 'Bruker SMART'
_computing_data_collection 'Bruker SMART'
_computing_data_reduction 'Bruker SHELXTL'
_computing_molecular_graphics 'Bruker SHELXTL'
_computing_publication_material 'Bruker SHELXTL'
_computing_structure_refinement 'SHELXL-97 (Sheldrick, 2008)'
_computing_structure_solution 'SHELXS-97 (Sheldrick, 2008)'
_diffrn_ambient_temperature 100(2)
_diffrn_measured_fraction_theta_full 0.994
_diffrn_measured_fraction_theta_max 0.994
_diffrn_measurement_device_type 'CCD area detector'
_diffrn_measurement_method 'phi and omega scans'
_diffrn_radiation_monochromator graphite
_diffrn_radiation_source 'fine-focus sealed tube'
_diffrn_radiation_type MoK\a
_diffrn_radiation_wavelength 0.71073
_diffrn_reflns_av_R_equivalents 0.0394
_diffrn_reflns_av_sigmaI/netI 0.0221
_diffrn_reflns_limit_h_max 7
_diffrn_reflns_limit_h_min -7
_diffrn_reflns_limit_k_max 11
_diffrn_reflns_limit_k_min -11
_diffrn_reflns_limit_l_max 27
_diffrn_reflns_limit_l_min -27
_diffrn_reflns_number 23328
_diffrn_reflns_theta_full 25.99
_diffrn_reflns_theta_max 25.99
_diffrn_reflns_theta_min 1.83
_exptl_absorpt_coefficient_mu 6.867
_exptl_absorpt_correction_T_max 0.3553
_exptl_absorpt_correction_T_min 0.2895
_exptl_absorpt_correction_type multi-scan
_exptl_absorpt_process_details SADABS
_exptl_crystal_colour colorless
_exptl_crystal_density_diffrn 2.133
_exptl_crystal_density_method 'not measured'
_exptl_crystal_description block
_exptl_crystal_F_000 728
_exptl_crystal_size_max 0.24
_exptl_crystal_size_mid 0.22
_exptl_crystal_size_min 0.19
_refine_diff_density_max 1.700
_refine_diff_density_min -0.951
_refine_diff_density_rms 0.164
_refine_ls_extinction_method none
_refine_ls_goodness_of_fit_ref 1.173
_refine_ls_hydrogen_treatment constr
_refine_ls_matrix_type full
_refine_ls_number_parameters 168
_refine_ls_number_reflns 2323
_refine_ls_number_restraints 8
_refine_ls_restrained_S_all 1.177
_refine_ls_R_factor_all 0.0462
_refine_ls_R_factor_gt 0.0364
_refine_ls_shift/su_max 0.001
_refine_ls_shift/su_mean 0.000
_refine_ls_structure_factor_coef Fsqd
_refine_ls_weighting_details 'calc w=1/[\s^2^(Fo^2^)+(0.0624P)^2^+2.0144P] where P=(Fo^2^+2Fc^2^)/3'
_refine_ls_weighting_scheme calc
_refine_ls_wR_factor_gt 0.0955
_refine_ls_wR_factor_ref 0.1103
_reflns_number_gt 1996
_reflns_number_total 2323
_reflns_threshold_expression >2sigma(I)
_cod_data_source_file c4ce01514b2.cif
_cod_data_source_block 14DBrTFB-NMA
_cod_depositor_comments
;
The following automatic conversions were performed:

'_symmetry_cell_setting' value 'Monoclinic' changed to 'monoclinic'
according to
/usr/data/users/saulius/crontab/automatic-downloads/rss-feeds/RSC/lib/dictionaries/cif_core.dic
dictionary named 'cif_core.dic' version 2.4.2 from 2011-04-26.

Automatic conversion script
Id: cif_fix_values 2281 2013-09-26 08:29:07Z andrius 

 Adding full bibliography for 7217203--7217209.cif.
;
_cod_original_sg_symbol_H-M 'P 21/c'
_cod_database_code 7217205

loop_
_symmetry_equiv_pos_as_xyz
'x, y, z'
'-x, y+1/2, -z+1/2'
'-x, -y, -z'
'x, -y-1/2, z-1/2'

loop_
_atom_site_label
_atom_site_type_symbol
_atom_site_fract_x
_atom_site_fract_y
_atom_site_fract_z
_atom_site_U_iso_or_equiv
_atom_site_adp_type
_atom_site_occupancy
_atom_site_symmetry_multiplicity
_atom_site_calc_flag
_atom_site_refinement_flags
_atom_site_disorder_assembly
_atom_site_disorder_group
C8A C 0.686(4) 0.397(3) 0.6932(12) 0.029(2) Uani 0.440(5) 1 d PD A 1
H8A1 H 0.6257 0.4042 0.6515 0.043 Uiso 0.440(5) 1 calc PR A 1
H8A2 H 0.7553 0.3012 0.7006 0.043 Uiso 0.440(5) 1 calc PR A 1
H8A3 H 0.8013 0.4732 0.7017 0.043 Uiso 0.440(5) 1 calc PR A 1
N1A N 0.4487(14) 0.3103(9) 0.7723(3) 0.0226(11) Uani 0.440(5) 1 d PD A 1
H1A H 0.5427 0.2374 0.7806 0.027 Uiso 0.440(5) 1 calc PR A 1
C7A C 0.492(2) 0.4188(11) 0.7337(4) 0.0233(16) Uani 0.440(5) 1 d PD A 1
O1A O 0.391(5) 0.537(3) 0.731(2) 0.027(3) Uani 0.440(5) 1 d PD A 1
C9A C 0.244(3) 0.323(3) 0.7977(9) 0.029(2) Uani 0.440(5) 1 d PD A 1
H9A1 H 0.1894 0.4240 0.7934 0.043 Uiso 0.440(5) 1 calc PR A 1
H9A2 H 0.2668 0.2984 0.8400 0.043 Uiso 0.440(5) 1 calc PR A 1
H9A3 H 0.1323 0.2571 0.7777 0.043 Uiso 0.440(5) 1 calc PR A 1
O1B O 0.335(3) 0.527(2) 0.7340(18) 0.027(3) Uani 0.560(5) 1 d PD A 2
C7B C 0.4010(14) 0.4070(9) 0.7548(4) 0.0233(16) Uani 0.560(5) 1 d PD A 2
N1B N 0.5877(10) 0.3366(7) 0.7378(3) 0.0226(11) Uani 0.560(5) 1 d PD A 2
H1B H 0.6185 0.2500 0.7531 0.027 Uiso 0.560(5) 1 calc PR A 2
C8B C 0.285(2) 0.327(2) 0.8076(6) 0.029(2) Uani 0.560(5) 1 d PD A 2
H8B1 H 0.3239 0.3788 0.8449 0.043 Uiso 0.560(5) 1 calc PR A 2
H8B2 H 0.3410 0.2261 0.8113 0.043 Uiso 0.560(5) 1 calc PR A 2
H8B3 H 0.1204 0.3259 0.7986 0.043 Uiso 0.560(5) 1 calc PR A 2
C9B C 0.734(3) 0.392(2) 0.6979(9) 0.029(2) Uani 0.560(5) 1 d PD A 2
H9B1 H 0.6451 0.4412 0.6651 0.043 Uiso 0.560(5) 1 calc PR A 2
H9B2 H 0.8197 0.3115 0.6821 0.043 Uiso 0.560(5) 1 calc PR A 2
H9B3 H 0.8390 0.4615 0.7184 0.043 Uiso 0.560(5) 1 calc PR A 2
Br1 Br 1.17610(8) 0.87628(5) 1.115834(19) 0.02459(17) Uani 1 1 d . . .
Br2 Br 0.77630(8) 0.59530(5) 0.85829(2) 0.03069(18) Uani 1 1 d . . .
C1 C 1.0621(7) 0.7955(4) 1.04242(19) 0.0196(9) Uani 1 1 d . . .
C2 C 1.1873(7) 0.6958(4) 1.01244(19) 0.0185(8) Uani 1 1 d . . .
C3 C 1.1042(8) 0.6369(4) 0.9583(2) 0.0210(9) Uani 1 1 d . . .
C4 C 0.8923(7) 0.6751(4) 0.93163(18) 0.0182(8) Uani 1 1 d . . .
C5 C 0.7628(7) 0.7754(4) 0.9613(2) 0.0202(9) Uani 1 1 d . . .
C6 C 0.8477(7) 0.8343(4) 1.01536(19) 0.0203(9) Uani 1 1 d . . .
F1 F 1.3960(4) 0.6537(3) 1.03662(11) 0.0255(6) Uani 1 1 d . . .
F2 F 1.2333(4) 0.5383(3) 0.93132(12) 0.0286(6) Uani 1 1 d . . .
F3 F 0.5549(4) 0.8149(3) 0.93780(12) 0.0274(6) Uani 1 1 d . . .
F4 F 0.7174(5) 0.9321(3) 1.04267(13) 0.0302(6) Uani 1 1 d . . .

loop_
_atom_site_aniso_label
_atom_site_aniso_U_11
_atom_site_aniso_U_22
_atom_site_aniso_U_33
_atom_site_aniso_U_23
_atom_site_aniso_U_13
_atom_site_aniso_U_12
C8A 0.024(5) 0.0340(19) 0.026(4) 0.002(2) -0.011(4) 0.002(3)
N1A 0.027(3) 0.023(3) 0.017(3) 0.001(2) -0.004(2) -0.003(2)
C7A 0.030(6) 0.022(3) 0.016(5) -0.005(3) -0.003(3) -0.005(3)
O1A 0.029(10) 0.020(3) 0.032(4) 0.005(3) -0.001(8) -0.006(5)
C9A 0.024(5) 0.0340(19) 0.026(4) 0.002(2) -0.011(4) 0.002(3)
O1B 0.029(10) 0.020(3) 0.032(4) 0.005(3) -0.001(8) -0.006(5)
C7B 0.030(6) 0.022(3) 0.016(5) -0.005(3) -0.003(3) -0.005(3)
N1B 0.027(3) 0.023(3) 0.017(3) 0.001(2) -0.004(2) -0.003(2)
C8B 0.024(5) 0.0340(19) 0.026(4) 0.002(2) -0.011(4) 0.002(3)
C9B 0.024(5) 0.0340(19) 0.026(4) 0.002(2) -0.011(4) 0.002(3)
Br1 0.0291(3) 0.0241(3) 0.0205(3) -0.00097(16) 0.00188(18) -0.00333(16)
Br2 0.0313(3) 0.0401(3) 0.0198(3) -0.00125(19) -0.00268(19) -0.00225(19)
C1 0.024(2) 0.0135(19) 0.022(2) 0.0058(15) 0.0041(17) -0.0007(15)
C2 0.013(2) 0.020(2) 0.022(2) 0.0060(16) 0.0006(16) 0.0019(15)
C3 0.022(2) 0.020(2) 0.022(2) 0.0012(17) 0.0064(17) 0.0039(16)
C4 0.020(2) 0.0196(19) 0.015(2) 0.0013(16) 0.0002(16) -0.0041(16)
C5 0.015(2) 0.021(2) 0.025(2) 0.0062(17) 0.0018(17) 0.0036(15)
C6 0.020(2) 0.0170(19) 0.025(2) 0.0041(17) 0.0081(18) 0.0022(16)
F1 0.0156(13) 0.0342(14) 0.0259(14) 0.0047(11) -0.0018(10) 0.0073(10)
F2 0.0262(14) 0.0309(14) 0.0290(15) -0.0047(12) 0.0043(11) 0.0121(11)
F3 0.0174(14) 0.0331(14) 0.0308(15) 0.0071(11) -0.0020(11) 0.0056(10)
F4 0.0263(15) 0.0276(14) 0.0381(16) -0.0031(12) 0.0095(12) 0.0102(11)

loop_
_atom_type_symbol
_atom_type_description
_atom_type_scat_dispersion_real
_atom_type_scat_dispersion_imag
_atom_type_scat_source
C C 0.0033 0.0016 'International Tables Vol C Tables 4.2.6.8 and 6.1.1.4'
H H 0.0000 0.0000 'International Tables Vol C Tables 4.2.6.8 and 6.1.1.4'
N N 0.0061 0.0033 'International Tables Vol C Tables 4.2.6.8 and 6.1.1.4'
O O 0.0106 0.0060 'International Tables Vol C Tables 4.2.6.8 and 6.1.1.4'
F F 0.0171 0.0103 'International Tables Vol C Tables 4.2.6.8 and 6.1.1.4'
Br Br -0.2901 2.4595 'International Tables Vol C Tables 4.2.6.8 and 6.1.1.4'

loop_
_geom_angle_atom_site_label_1
_geom_angle_atom_site_label_2
_geom_angle_atom_site_label_3
_geom_angle
C7A N1A C9A 115.0(13)
C7A N1A H1A 122.5
C9A N1A H1A 122.5
O1A C7A N1A 124(2)
O1A C7A C8A 117(2)
N1A C7A C8A 118.7(12)
O1B C7B N1B 123.1(13)
O1B C7B C8B 123.0(15)
N1B C7B C8B 113.7(9)
C7B N1B C9B 125.0(10)
C7B N1B H1B 117.5
C9B N1B H1B 117.5
C7B C8B H8B1 109.5
C7B C8B H8B2 109.5
H8B1 C8B H8B2 109.5
C7B C8B H8B3 109.5
H8B1 C8B H8B3 109.5
H8B2 C8B H8B3 109.5
N1B C9B H9B1 109.5
N1B C9B H9B2 109.5
H9B1 C9B H9B2 109.5
N1B C9B H9B3 109.5
H9B1 C9B H9B3 109.5
H9B2 C9B H9B3 109.5
C2 C1 C6 117.1(4)
C2 C1 Br1 121.5(3)
C6 C1 Br1 121.5(3)
F1 C2 C3 118.8(4)
F1 C2 C1 119.7(4)
C3 C2 C1 121.5(4)
F2 C3 C2 119.0(4)
F2 C3 C4 119.6(4)
C2 C3 C4 121.4(4)
C3 C4 C5 117.9(4)
C3 C4 Br2 122.0(3)
C5 C4 Br2 120.1(3)
F3 C5 C6 119.2(4)
F3 C5 C4 120.5(4)
C6 C5 C4 120.3(4)
F4 C6 C5 118.6(4)
F4 C6 C1 119.7(4)
C5 C6 C1 121.8(4)

loop_
_geom_bond_atom_site_label_1
_geom_bond_atom_site_label_2
_geom_bond_distance
C8A C7A 1.530(15)
C8A H8A1 0.9700
C8A H8A2 0.9700
C8A H8A3 0.9700
N1A C7A 1.350(8)
N1A C9A 1.378(10)
N1A H1A 0.8700
C7A O1A 1.228(18)
C9A H9A1 0.9700
C9A H9A2 0.9700
C9A H9A3 0.9700
O1B C7B 1.236(15)
C7B N1B 1.351(8)
C7B C8B 1.590(13)
N1B C9B 1.387(9)
N1B H1B 0.8700
C8B H8B1 0.9700
C8B H8B2 0.9700
C8B H8B3 0.9700
C9B H9B1 0.9700
C9B H9B2 0.9700
C9B H9B3 0.9700
Br1 C1 1.867(4)
Br2 C4 1.866(4)
C1 C2 1.377(6)
C1 C6 1.392(6)
C2 F1 1.349(5)
C2 C3 1.372(6)
C3 F2 1.349(5)
C3 C4 1.375(6)
C4 C5 1.391(6)
C5 F3 1.333(5)
C5 C6 1.375(6)
C6 F4 1.352(5)

loop_
_geom_torsion_atom_site_label_1
_geom_torsion_atom_site_label_2
_geom_torsion_atom_site_label_3
_geom_torsion_atom_site_label_4
_geom_torsion
C9A N1A C7A O1A 16(3)
C9A N1A C7A C8A -167(2)
O1B C7B N1B C9B 3(3)
C8B C7B N1B C9B -172.3(18)
C6 C1 C2 F1 -179.8(3)
Br1 C1 C2 F1 0.8(5)
C6 C1 C2 C3 -0.2(6)
Br1 C1 C2 C3 -179.7(3)
F1 C2 C3 F2 0.3(6)
C1 C2 C3 F2 -179.2(4)
F1 C2 C3 C4 179.7(4)
C1 C2 C3 C4 0.2(6)
F2 C3 C4 C5 179.1(4)
C2 C3 C4 C5 -0.3(6)
F2 C3 C4 Br2 -0.3(6)
C2 C3 C4 Br2 -179.7(3)
C3 C4 C5 F3 -179.1(4)
Br2 C4 C5 F3 0.3(5)
C3 C4 C5 C6 0.5(6)
Br2 C4 C5 C6 180.0(3)
F3 C5 C6 F4 -0.7(6)
C4 C5 C6 F4 179.6(4)
F3 C5 C6 C1 179.0(4)
C4 C5 C6 C1 -0.6(6)
C2 C1 C6 F4 -179.8(4)
Br1 C1 C6 F4 -0.3(5)
C2 C1 C6 C5 0.5(6)
Br1 C1 C6 C5 179.9(3)
